data_4075529
loop_
_publ_author_name
'Becker, Eva'
'Stingl, Verena'
'Mereiter, Kurt'
'Kirchner, Karl'

_publ_section_title
;
 Formation of a Half-Sandwich Triscarbene Ruthenium Complex:&#x00A0;
 Oxidative Coupling of 2,7-Nonadiyne Mediated by
 [RuCp(IPri)(CH3CN)2]+(IPri=
 1,3-bis(2,6-diisopropylphenyl)imidazol-2-ylidene)
;
_journal_issue 17
_journal_name_full Organometallics
_journal_page_first 4166
_journal_paper_doi 10.1021/om060345b
_journal_volume 25
_journal_year 2006
_chemical_formula_moiety 'C41 H53 N2 Ru, F6 P, C H2 Cl2'
_chemical_formula_sum 'C42 H55 Cl2 F6 N2 P Ru'
_chemical_formula_weight 904.82
_chemical_name_common '[RuCp(IPri)(=C2(CH3)2C2(CH2)3)]PF6.CH2Cl2'
_chemical_name_systematic
; 
 ? 
;
_space_group_IT_number 14
_symmetry_cell_setting monoclinic
_symmetry_space_group_name_Hall '-P 2yn'
_symmetry_space_group_name_H-M 'P 1 21/n 1'
_atom_sites_solution_hydrogens geom
_atom_sites_solution_primary direct
_atom_sites_solution_secondary difmap
_audit_creation_method SHELXL-97
_cell_angle_alpha 90.00
_cell_angle_beta 100.426(1)
_cell_angle_gamma 90.00
_cell_formula_units_Z 4
_cell_length_a 12.6022(6)
_cell_length_b 25.3077(12)
_cell_length_c 13.2930(6)
_cell_measurement_reflns_used 7780
_cell_measurement_temperature 100(2)
_cell_measurement_theta_max 30.00
_cell_measurement_theta_min 2.24
_cell_volume 4169.6(3)
_computing_cell_refinement 'Bruker SAINT'
_computing_data_collection 'Bruker SMART'
_computing_data_reduction 'Bruker SAINT, SADABS, XPREP'
_computing_molecular_graphics 'Bruker SHELXTL'
_computing_publication_material 'Bruker SHELXTL'
_computing_structure_refinement 'SHELXL-97 (Sheldrick, 1997)'
_computing_structure_solution 'SHELXS-97 (Sheldrick, 1997)'
_diffrn_ambient_temperature 100(2)
_diffrn_measured_fraction_theta_full 0.991
_diffrn_measured_fraction_theta_max 0.991
_diffrn_measurement_device_type 'CCD area detector'
_diffrn_measurement_method 'phi and omega scans'
_diffrn_radiation_monochromator graphite
_diffrn_radiation_source 'fine-focus sealed tube'
_diffrn_radiation_type MoK\a
_diffrn_radiation_wavelength 0.71073
_diffrn_reflns_av_R_equivalents 0.0221
_diffrn_reflns_av_sigmaI/netI 0.0191
_diffrn_reflns_limit_h_max 16
_diffrn_reflns_limit_h_min -17
_diffrn_reflns_limit_k_max 35
_diffrn_reflns_limit_k_min -35
_diffrn_reflns_limit_l_max 18
_diffrn_reflns_limit_l_min -18
_diffrn_reflns_number 49622
_diffrn_reflns_theta_full 30.00
_diffrn_reflns_theta_max 30.00
_diffrn_reflns_theta_min 2.30
_diffrn_standards_decay_% 0
_exptl_absorpt_coefficient_mu 0.602
_exptl_absorpt_correction_T_max 0.83
_exptl_absorpt_correction_T_min 0.74
_exptl_absorpt_correction_type multi-scan
_exptl_absorpt_process_details 'program SADABS, V2.10'
_exptl_crystal_colour 'dark red'
_exptl_crystal_density_diffrn 1.441
_exptl_crystal_density_method 'not measured'
_exptl_crystal_description block
_exptl_crystal_F_000 1872
_exptl_crystal_size_max 0.42
_exptl_crystal_size_mid 0.35
_exptl_crystal_size_min 0.31
_refine_diff_density_max 0.829
_refine_diff_density_min -0.701
_refine_diff_density_rms 0.068
_refine_ls_extinction_method none
_refine_ls_goodness_of_fit_ref 1.036
_refine_ls_hydrogen_treatment constr
_refine_ls_matrix_type full
_refine_ls_number_parameters 524
_refine_ls_number_reflns 12061
_refine_ls_number_restraints 196
_refine_ls_restrained_S_all 1.033
_refine_ls_R_factor_all 0.0339
_refine_ls_R_factor_gt 0.0304
_refine_ls_shift/su_max 0.002
_refine_ls_shift/su_mean 0.000
_refine_ls_structure_factor_coef Fsqd
_refine_ls_weighting_details 'calc w=1/[\s^2^(Fo^2^)+(0.0367P)^2^+3.4230P] where P=(Fo^2^+2Fc^2^)/3'
_refine_ls_weighting_scheme calc
_refine_ls_wR_factor_gt 0.0760
_refine_ls_wR_factor_ref 0.0783
_reflns_number_gt 10999
_reflns_number_total 12061
_reflns_threshold_expression >2sigma(I)
_cod_data_source_file om060345bsi20060413_095654.cif
_cod_data_source_block 3-1150
_cod_depositor_comments
;
The following automatic conversions were performed:

'_symmetry_cell_setting' value 'Monoclinic' changed to 'monoclinic'
according to /home/saulius/struct/CIF-dictionaries/cif_core.dic
dictionary named 'cif_core.dic' version 2.4.1 from 2010-06-29.

Automatic conversion script
Id: cif_fix_values 1715 2011-07-08 13:25:40Z adriana 
;
_cod_original_sg_symbol_Hall '-P 2yn '
_cod_original_sg_symbol_H-M P2(1)/n
_cod_database_code 4075529

loop_
_symmetry_equiv_pos_as_xyz
'x, y, z'
'-x+1/2, y+1/2, -z+1/2'
'-x, -y, -z'
'x-1/2, -y-1/2, z-1/2'

loop_
_atom_site_label
_atom_site_type_symbol
_atom_site_fract_x
_atom_site_fract_y
_atom_site_fract_z
_atom_site_U_iso_or_equiv
_atom_site_adp_type
_atom_site_occupancy
_atom_site_symmetry_multiplicity
_atom_site_calc_flag
_atom_site_refinement_flags
_atom_site_disorder_assembly
_atom_site_disorder_group
Ru Ru 0.773392(9) 0.095318(4) 0.064943(8) 0.01434(4) Uani 1 1 d U . .
N1 N 0.85590(9) 0.08271(5) 0.29853(9) 0.0157(2) Uani 1 1 d U . .
N2 N 0.71658(10) 0.13364(5) 0.27354(9) 0.0164(2) Uani 1 1 d U . .
C1 C 0.69191(14) 0.01351(6) 0.06816(13) 0.0257(3) Uani 1 1 d U . .
H1 H 0.6832 -0.0029 0.1304 0.031 Uiso 1 1 calc R . .
C2 C 0.78287(14) 0.00834(6) 0.02013(14) 0.0284(3) Uani 1 1 d U . .
H2 H 0.8450 -0.0126 0.0434 0.034 Uiso 1 1 calc R . .
C3 C 0.76432(15) 0.04022(7) -0.06905(13) 0.0288(3) Uani 1 1 d U . .
H3 H 0.8126 0.0448 -0.1156 0.035 Uiso 1 1 calc R . .
C4 C 0.66175(14) 0.06404(7) -0.07673(12) 0.0269(3) Uani 1 1 d U . .
H4 H 0.6290 0.0873 -0.1295 0.032 Uiso 1 1 calc R . .
C5 C 0.61616(13) 0.04724(7) 0.00798(12) 0.0248(3) Uani 1 1 d U . .
H5 H 0.5474 0.0569 0.0218 0.030 Uiso 1 1 calc R . .
C6 C 1.00538(13) 0.08097(7) 0.03050(13) 0.0271(3) Uani 1 1 d U . .
H6A H 1.0745 0.0990 0.0527 0.041 Uiso 1 1 calc R . .
H6B H 0.9988 0.0705 -0.0414 0.041 Uiso 1 1 calc R . .
H6C H 1.0021 0.0495 0.0727 0.041 Uiso 1 1 calc R . .
C7 C 0.91479(12) 0.11759(6) 0.04192(11) 0.0194(2) Uani 1 1 d U . .
C8 C 0.92232(14) 0.17143(7) 0.00956(12) 0.0246(3) Uani 1 1 d U . .
C9 C 1.00775(16) 0.20302(8) -0.02965(15) 0.0376(4) Uani 1 1 d U . .
H9A H 1.0192 0.1899 -0.0970 0.045 Uiso 1 1 calc R . .
H9B H 1.0771 0.2023 0.0191 0.045 Uiso 1 1 calc R . .
C10 C 0.9582(2) 0.25895(9) -0.03834(17) 0.0465(5) Uani 1 1 d U . .
H10A H 0.9849 0.2797 0.0243 0.056 Uiso 1 1 calc R . .
H10B H 0.9772 0.2779 -0.0978 0.056 Uiso 1 1 calc R . .
C11 C 0.83504(19) 0.25106(7) -0.05220(15) 0.0377(4) Uani 1 1 d U . .
H11A H 0.8010 0.2790 -0.0167 0.045 Uiso 1 1 calc R . .
H11B H 0.8012 0.2506 -0.1255 0.045 Uiso 1 1 calc R . .
C12 C 0.82700(15) 0.19785(6) -0.00332(12) 0.0250(3) Uani 1 1 d U . .
C13 C 0.73801(13) 0.16672(6) 0.01679(11) 0.0211(3) Uani 1 1 d U . .
C14 C 0.62652(15) 0.18719(7) -0.02077(13) 0.0295(3) Uani 1 1 d U . .
H14A H 0.6153 0.2195 0.0165 0.044 Uiso 1 1 calc R . .
H14B H 0.5736 0.1605 -0.0094 0.044 Uiso 1 1 calc R . .
H14C H 0.6176 0.1950 -0.0940 0.044 Uiso 1 1 calc R . .
C15 C 0.78783(11) 0.10881(5) 0.22268(10) 0.0144(2) Uani 1 1 d U . .
C16 C 0.82650(12) 0.09074(6) 0.39332(11) 0.0202(3) Uani 1 1 d U . .
H16 H 0.8612 0.0765 0.4569 0.024 Uiso 1 1 calc R . .
C17 C 0.73981(12) 0.12248(6) 0.37778(11) 0.0214(3) Uani 1 1 d U . .
H17 H 0.7015 0.1350 0.4284 0.026 Uiso 1 1 calc R . .
C18 C 0.95744(11) 0.05760(5) 0.29111(10) 0.0165(2) Uani 1 1 d U . .
C19 C 0.96549(12) 0.00238(6) 0.29611(11) 0.0200(3) Uani 1 1 d U . .
C20 C 1.06713(14) -0.02000(6) 0.29637(12) 0.0250(3) Uani 1 1 d U . .
H20 H 1.0748 -0.0574 0.2980 0.030 Uiso 1 1 calc R . .
C21 C 1.15643(13) 0.01132(7) 0.29425(13) 0.0260(3) Uani 1 1 d U . .
H21 H 1.2248 -0.0046 0.2949 0.031 Uiso 1 1 calc R . .
C22 C 1.14672(12) 0.06573(7) 0.29123(12) 0.0238(3) Uani 1 1 d U . .
H22 H 1.2089 0.0868 0.2902 0.029 Uiso 1 1 calc R . .
C23 C 1.04736(12) 0.09027(6) 0.28970(11) 0.0183(2) Uani 1 1 d U . .
C24 C 0.87215(14) -0.03312(6) 0.30970(13) 0.0257(3) Uani 1 1 d U . .
H24 H 0.8042 -0.0118 0.2958 0.031 Uiso 1 1 calc R . .
C25 C 0.85869(18) -0.08077(7) 0.23727(18) 0.0393(4) Uani 1 1 d U . .
H25A H 0.8484 -0.0684 0.1663 0.059 Uiso 1 1 calc R . .
H25B H 0.7957 -0.1014 0.2474 0.059 Uiso 1 1 calc R . .
H25C H 0.9234 -0.1030 0.2518 0.059 Uiso 1 1 calc R . .
C26 C 0.88836(19) -0.05300(10) 0.42053(17) 0.0446(5) Uani 1 1 d U . .
H26A H 0.8971 -0.0227 0.4673 0.067 Uiso 1 1 calc R . .
H26B H 0.9530 -0.0752 0.4346 0.067 Uiso 1 1 calc R . .
H26C H 0.8253 -0.0737 0.4304 0.067 Uiso 1 1 calc R . .
C27 C 1.04003(12) 0.15019(6) 0.29199(12) 0.0213(3) Uani 1 1 d U . .
H27 H 0.9680 0.1606 0.2521 0.026 Uiso 1 1 calc R . .
C28 C 1.12662(14) 0.17801(7) 0.24399(14) 0.0300(3) Uani 1 1 d U . .
H28A H 1.1230 0.1654 0.1737 0.045 Uiso 1 1 calc R . .
H28B H 1.1980 0.1702 0.2841 0.045 Uiso 1 1 calc R . .
H28C H 1.1143 0.2163 0.2434 0.045 Uiso 1 1 calc R . .
C29 C 1.04657(14) 0.17014(7) 0.40194(13) 0.0272(3) Uani 1 1 d U . .
H29A H 0.9912 0.1525 0.4331 0.041 Uiso 1 1 calc R . .
H29B H 1.0346 0.2084 0.4011 0.041 Uiso 1 1 calc R . .
H29C H 1.1181 0.1622 0.4418 0.041 Uiso 1 1 calc R . .
C30 C 0.64114(11) 0.17528(6) 0.23589(11) 0.0183(2) Uani 1 1 d U . .
C31 C 0.53183(12) 0.16330(6) 0.20275(11) 0.0210(3) Uani 1 1 d U . .
C32 C 0.46205(13) 0.20546(7) 0.17170(13) 0.0270(3) Uani 1 1 d U . .
H32 H 0.3875 0.1987 0.1485 0.032 Uiso 1 1 calc R . .
C33 C 0.49947(14) 0.25699(7) 0.17411(14) 0.0306(3) Uani 1 1 d U . .
H33 H 0.4511 0.2850 0.1508 0.037 Uiso 1 1 calc R . .
C34 C 0.60739(14) 0.26767(7) 0.21050(14) 0.0283(3) Uani 1 1 d U . .
H34 H 0.6320 0.3032 0.2125 0.034 Uiso 1 1 calc R . .
C35 C 0.68063(12) 0.22728(6) 0.24426(12) 0.0218(3) Uani 1 1 d U . .
C36 C 0.48896(13) 0.10751(7) 0.20694(13) 0.0259(3) Uani 1 1 d U . .
H36 H 0.5479 0.0824 0.1985 0.031 Uiso 1 1 calc R . .
C37 C 0.39128(14) 0.09611(8) 0.12245(16) 0.0343(4) Uani 1 1 d U . .
H37A H 0.4108 0.1026 0.0554 0.051 Uiso 1 1 calc R . .
H37B H 0.3314 0.1193 0.1312 0.051 Uiso 1 1 calc R . .
H37C H 0.3693 0.0592 0.1269 0.051 Uiso 1 1 calc R . .
C38 C 0.45772(16) 0.09723(9) 0.31178(16) 0.0373(4) Uani 1 1 d U . .
H38A H 0.5199 0.1043 0.3659 0.056 Uiso 1 1 calc R . .
H38B H 0.4355 0.0603 0.3158 0.056 Uiso 1 1 calc R . .
H38C H 0.3979 0.1205 0.3204 0.056 Uiso 1 1 calc R . .
C39 C 0.79530(13) 0.24106(6) 0.29491(13) 0.0252(3) Uani 1 1 d U . .
H39 H 0.8372 0.2074 0.3066 0.030 Uiso 1 1 calc R . .
C40 C 0.85225(16) 0.27683(8) 0.22918(16) 0.0348(4) Uani 1 1 d U . .
H40A H 0.8519 0.2600 0.1627 0.052 Uiso 1 1 calc R . .
H40B H 0.9269 0.2826 0.2636 0.052 Uiso 1 1 calc R . .
H40C H 0.8145 0.3108 0.2190 0.052 Uiso 1 1 calc R . .
C41 C 0.79528(16) 0.26667(8) 0.39962(15) 0.0355(4) Uani 1 1 d U . .
H41A H 0.7586 0.2433 0.4411 0.053 Uiso 1 1 calc R . .
H41B H 0.7574 0.3006 0.3901 0.053 Uiso 1 1 calc R . .
H41C H 0.8698 0.2724 0.4344 0.053 Uiso 1 1 calc R . .
P P 0.71926(3) 0.152578(16) 0.67069(3) 0.02204(8) Uani 1 1 d U . .
F1 F 0.74005(12) 0.21333(5) 0.65318(14) 0.0578(4) Uani 1 1 d U . .
F2 F 0.69744(11) 0.09140(5) 0.68875(12) 0.0472(3) Uani 1 1 d U . .
F3 F 0.62459(11) 0.16740(5) 0.73113(9) 0.0438(3) Uani 1 1 d U . .
F4 F 0.81378(9) 0.13759(5) 0.60965(8) 0.0324(2) Uani 1 1 d U . .
F5 F 0.80531(12) 0.15287(7) 0.77422(9) 0.0561(4) Uani 1 1 d U . .
F6 F 0.63207(9) 0.15056(6) 0.56706(8) 0.0423(3) Uani 1 1 d U . .
C42 C 0.4522(3) 0.05822(18) 0.6026(3) 0.0681(9) Uani 0.843(3) 1 d PDU . .
H42A H 0.5288 0.0499 0.6016 0.082 Uiso 0.843(3) 1 calc PR A 1
H42B H 0.4379 0.0947 0.5766 0.082 Uiso 0.843(3) 1 calc PR A 1
Cl1 Cl 0.42934(9) 0.05460(8) 0.72783(8) 0.0840(5) Uani 0.843(3) 1 d PDU A 1
Cl2 Cl 0.36714(11) 0.01289(10) 0.52057(13) 0.0617(9) Uani 0.672(10) 1 d PDU A 1
C42' C 0.462(2) 0.0878(10) 0.6368(19) 0.100 Uiso 0.157(3) 1 d PDU A 2
Cl1' Cl 0.4366(8) 0.0324(3) 0.7051(8) 0.107(4) Uani 0.157(3) 1 d PDU A 2
Cl2' Cl 0.3616(4) 0.1058(3) 0.5322(4) 0.093(3) Uani 0.157(3) 1 d PDU A 2
Cl2B Cl 0.3740(14) 0.0081(7) 0.561(2) 0.100 Uiso 0.092(6) 1 d PU A 2
Cl2C Cl 0.3571(9) 0.0474(7) 0.5159(9) 0.100 Uiso 0.117(4) 1 d PU A 2
Cl2D Cl 0.400(2) -0.0024(8) 0.5022(17) 0.100 Uiso 0.082(7) 1 d PU A 2

loop_
_atom_site_aniso_label
_atom_site_aniso_U_11
_atom_site_aniso_U_22
_atom_site_aniso_U_33
_atom_site_aniso_U_23
_atom_site_aniso_U_13
_atom_site_aniso_U_12
Ru 0.01471(6) 0.01420(5) 0.01411(5) -0.00087(3) 0.00263(4) 0.00071(3)
N1 0.0141(5) 0.0169(5) 0.0160(5) 0.0008(4) 0.0023(4) 0.0009(4)
N2 0.0137(5) 0.0192(5) 0.0162(5) -0.0020(4) 0.0027(4) 0.0007(4)
C1 0.0297(8) 0.0205(6) 0.0265(7) -0.0018(5) 0.0044(6) -0.0078(5)
C2 0.0283(7) 0.0174(6) 0.0391(9) -0.0098(6) 0.0048(6) 0.0001(5)
C3 0.0312(8) 0.0305(8) 0.0271(7) -0.0144(6) 0.0115(6) -0.0082(6)
C4 0.0296(8) 0.0305(8) 0.0188(6) -0.0048(5) -0.0008(5) -0.0068(6)
C5 0.0196(6) 0.0289(7) 0.0255(7) -0.0072(6) 0.0029(5) -0.0053(5)
C6 0.0194(7) 0.0334(8) 0.0294(8) -0.0040(6) 0.0071(6) 0.0026(6)
C7 0.0184(6) 0.0225(6) 0.0174(6) -0.0007(5) 0.0034(5) -0.0008(5)
C8 0.0274(7) 0.0267(7) 0.0187(6) 0.0036(5) 0.0018(6) -0.0081(6)
C9 0.0358(9) 0.0453(10) 0.0304(9) 0.0112(8) 0.0028(7) -0.0184(8)
C10 0.0658(13) 0.0363(10) 0.0344(10) 0.0099(8) 0.0010(9) -0.0253(9)
C11 0.0592(11) 0.0208(7) 0.0293(8) 0.0068(6) -0.0022(8) -0.0072(7)
C12 0.0371(8) 0.0186(6) 0.0174(6) 0.0016(5) -0.0001(6) -0.0025(6)
C13 0.0272(7) 0.0182(6) 0.0175(6) -0.0006(5) 0.0028(5) 0.0049(5)
C14 0.0329(8) 0.0303(8) 0.0243(7) 0.0040(6) 0.0026(6) 0.0137(7)
C15 0.0128(5) 0.0143(5) 0.0163(5) -0.0002(4) 0.0030(4) 0.0002(4)
C16 0.0176(6) 0.0282(7) 0.0147(6) 0.0007(5) 0.0026(5) 0.0000(5)
C17 0.0185(6) 0.0306(8) 0.0154(6) -0.0023(5) 0.0038(5) 0.0009(5)
C18 0.0148(6) 0.0172(6) 0.0171(6) 0.0009(5) 0.0016(5) 0.0022(4)
C19 0.0221(7) 0.0168(6) 0.0195(6) 0.0012(5) -0.0003(5) 0.0014(5)
C20 0.0273(7) 0.0197(6) 0.0260(7) -0.0010(5) -0.0005(6) 0.0079(5)
C21 0.0202(7) 0.0306(8) 0.0261(7) -0.0027(6) 0.0012(6) 0.0097(6)
C22 0.0157(6) 0.0298(7) 0.0254(7) -0.0009(6) 0.0023(5) 0.0022(5)
C23 0.0158(6) 0.0190(6) 0.0196(6) 0.0003(5) 0.0016(5) 0.0003(5)
C24 0.0269(7) 0.0191(7) 0.0286(7) 0.0064(5) -0.0015(6) -0.0028(5)
C25 0.0434(11) 0.0178(7) 0.0535(11) -0.0011(7) 0.0002(9) -0.0045(7)
C26 0.0425(11) 0.0511(12) 0.0371(9) 0.0221(9) -0.0013(8) -0.0118(9)
C27 0.0174(6) 0.0180(6) 0.0273(7) 0.0009(5) 0.0010(5) -0.0017(5)
C28 0.0256(8) 0.0288(8) 0.0349(8) 0.0028(6) 0.0041(6) -0.0092(6)
C29 0.0268(8) 0.0225(7) 0.0313(8) -0.0046(6) 0.0023(6) -0.0037(6)
C30 0.0153(6) 0.0204(6) 0.0189(6) -0.0042(5) 0.0022(5) 0.0038(5)
C31 0.0153(6) 0.0271(7) 0.0206(6) -0.0065(5) 0.0030(5) 0.0019(5)
C32 0.0166(6) 0.0343(8) 0.0288(8) -0.0062(6) 0.0006(6) 0.0068(6)
C33 0.0253(7) 0.0298(8) 0.0348(9) -0.0048(7) 0.0004(6) 0.0122(6)
C34 0.0273(8) 0.0212(7) 0.0348(8) -0.0066(6) 0.0016(6) 0.0073(6)
C35 0.0186(6) 0.0207(6) 0.0252(7) -0.0070(5) 0.0015(5) 0.0032(5)
C36 0.0152(6) 0.0298(7) 0.0324(8) -0.0060(6) 0.0037(6) -0.0022(5)
C37 0.0195(7) 0.0405(10) 0.0413(9) -0.0142(8) 0.0014(7) -0.0038(6)
C38 0.0247(8) 0.0492(11) 0.0391(9) 0.0016(8) 0.0090(7) -0.0094(7)
C39 0.0206(7) 0.0211(7) 0.0319(8) -0.0084(6) -0.0001(6) 0.0003(5)
C40 0.0307(9) 0.0345(9) 0.0395(9) -0.0068(7) 0.0069(7) -0.0073(7)
C41 0.0313(9) 0.0417(10) 0.0317(8) -0.0138(7) 0.0008(7) -0.0036(7)
P 0.0268(2) 0.02220(18) 0.01791(17) -0.00033(13) 0.00632(14) 0.00440(14)
F1 0.0554(8) 0.0236(5) 0.1033(12) 0.0041(6) 0.0380(8) 0.0020(5)
F2 0.0426(7) 0.0272(5) 0.0724(9) 0.0108(5) 0.0115(6) 0.0039(5)
F3 0.0479(7) 0.0531(7) 0.0371(6) -0.0031(5) 0.0259(5) 0.0087(6)
F4 0.0262(5) 0.0451(6) 0.0267(5) -0.0015(4) 0.0070(4) 0.0125(4)
F5 0.0499(8) 0.0894(11) 0.0249(5) -0.0098(6) -0.0041(5) 0.0003(7)
F6 0.0282(5) 0.0734(9) 0.0245(5) 0.0019(5) 0.0032(4) 0.0194(5)
C42 0.0514(17) 0.094(3) 0.0570(16) 0.0229(16) 0.0052(14) -0.0327(16)
Cl1 0.0452(5) 0.1550(14) 0.0484(4) 0.0059(6) -0.0007(4) -0.0460(7)
Cl2 0.0324(7) 0.1085(18) 0.0410(8) 0.0073(6) -0.0016(4) -0.0289(7)
Cl1' 0.132(6) 0.075(4) 0.139(6) 0.077(5) 0.092(5) 0.042(4)
Cl2' 0.052(3) 0.162(6) 0.069(3) 0.053(4) 0.020(2) 0.005(3)

loop_
_atom_type_symbol
_atom_type_description
_atom_type_scat_dispersion_real
_atom_type_scat_dispersion_imag
_atom_type_scat_source
C C 0.0033 0.0016 'International Tables Vol C Tables 4.2.6.8 and 6.1.1.4'
H H 0.0000 0.0000 'International Tables Vol C Tables 4.2.6.8 and 6.1.1.4'
N N 0.0061 0.0033 'International Tables Vol C Tables 4.2.6.8 and 6.1.1.4'
F F 0.0171 0.0103 'International Tables Vol C Tables 4.2.6.8 and 6.1.1.4'
P P 0.1023 0.0942 'International Tables Vol C Tables 4.2.6.8 and 6.1.1.4'
Cl Cl 0.1484 0.1585 'International Tables Vol C Tables 4.2.6.8 and 6.1.1.4'
Ru Ru -1.2594 0.8363 'International Tables Vol C Tables 4.2.6.8 and 6.1.1.4'

loop_
_geom_angle_atom_site_label_1
_geom_angle_atom_site_label_2
_geom_angle_atom_site_label_3
_geom_angle
C13 Ru C7 80.84(7)
C13 Ru C15 98.69(6)
C7 Ru C15 101.17(6)
C13 Ru C3 109.89(7)
C7 Ru C3 88.38(6)
C15 Ru C3 151.01(6)
C13 Ru C4 88.87(6)
C7 Ru C4 114.63(6)
C15 Ru C4 144.17(6)
C3 Ru C4 36.36(7)
C13 Ru C2 145.97(6)
C7 Ru C2 98.35(6)
C15 Ru C2 114.65(6)
C3 Ru C2 36.40(7)
C4 Ru C2 60.29(7)
C13 Ru C1 139.66(6)
C7 Ru C1 133.16(6)
C15 Ru C1 94.91(6)
C3 Ru C1 60.06(6)
C4 Ru C1 59.67(6)
C2 Ru C1 35.81(6)
C13 Ru C5 104.34(6)
C7 Ru C5 148.09(6)
C15 Ru C5 108.91(5)
C3 Ru C5 60.05(6)
C4 Ru C5 35.82(6)
C2 Ru C5 59.67(6)
C1 Ru C5 35.47(6)
C15 N1 C16 111.24(12)
C15 N1 C18 127.23(12)
C16 N1 C18 120.62(12)
C15 N2 C17 111.07(12)
C15 N2 C30 127.71(12)
C17 N2 C30 119.90(12)
C5 C1 C2 108.61(15)
C5 C1 Ru 72.91(9)
C2 C1 Ru 71.11(9)
C5 C1 H1 125.7
C2 C1 H1 125.7
Ru C1 H1 122.0
C1 C2 C3 107.46(15)
C1 C2 Ru 73.09(9)
C3 C2 Ru 70.24(9)
C1 C2 H2 126.3
C3 C2 H2 126.3
Ru C2 H2 122.1
C4 C3 C2 108.27(15)
C4 C3 Ru 72.99(9)
C2 C3 Ru 73.36(9)
C4 C3 H3 125.9
C2 C3 H3 125.9
Ru C3 H3 119.6
C3 C4 C5 108.14(15)
C3 C4 Ru 70.65(9)
C5 C4 Ru 74.12(9)
C3 C4 H4 125.9
C5 C4 H4 125.9
Ru C4 H4 121.0
C1 C5 C4 107.50(15)
C1 C5 Ru 71.62(9)
C4 C5 Ru 70.06(9)
C1 C5 H5 126.2
C4 C5 H5 126.2
Ru C5 H5 123.7
C7 C6 H6A 109.5
C7 C6 H6B 109.5
H6A C6 H6B 109.5
C7 C6 H6C 109.5
H6A C6 H6C 109.5
H6B C6 H6C 109.5
C8 C7 C6 117.59(14)
C8 C7 Ru 115.71(11)
C6 C7 Ru 124.94(11)
C12 C8 C7 113.56(14)
C12 C8 C9 111.46(15)
C7 C8 C9 134.12(17)
C8 C9 C10 101.98(17)
C8 C9 H9A 111.4
C10 C9 H9A 111.4
C8 C9 H9B 111.4
C10 C9 H9B 111.4
H9A C9 H9B 109.2
C11 C10 C9 105.97(15)
C11 C10 H10A 110.5
C9 C10 H10A 110.5
C11 C10 H10B 110.5
C9 C10 H10B 110.5
H10A C10 H10B 108.7
C12 C11 C10 102.07(16)
C12 C11 H11A 111.4
C10 C11 H11A 111.4
C12 C11 H11B 111.4
C10 C11 H11B 111.4
H11A C11 H11B 109.2
C8 C12 C13 114.17(14)
C8 C12 C11 111.55(16)
C13 C12 C11 133.40(17)
C12 C13 C14 117.80(14)
C12 C13 Ru 115.58(11)
C14 C13 Ru 125.31(12)
C13 C14 H14A 109.5
C13 C14 H14B 109.5
H14A C14 H14B 109.5
C13 C14 H14C 109.5
H14A C14 H14C 109.5
H14B C14 H14C 109.5
N1 C15 N2 103.71(11)
N1 C15 Ru 125.89(10)
N2 C15 Ru 128.40(10)
C17 C16 N1 106.92(13)
C17 C16 H16 126.5
N1 C16 H16 126.5
C16 C17 N2 107.05(12)
C16 C17 H17 126.5
N2 C17 H17 126.5
C19 C18 C23 122.37(13)
C19 C18 N1 119.43(13)
C23 C18 N1 117.87(12)
C20 C19 C18 117.49(14)
C20 C19 C24 119.28(14)
C18 C19 C24 123.04(14)
C21 C20 C19 121.09(14)
C21 C20 H20 119.5
C19 C20 H20 119.5
C20 C21 C22 120.28(14)
C20 C21 H21 119.9
C22 C21 H21 119.9
C21 C22 C23 121.24(15)
C21 C22 H22 119.4
C23 C22 H22 119.4
C22 C23 C18 117.50(13)
C22 C23 C27 120.12(13)
C18 C23 C27 122.31(13)
C19 C24 C25 113.02(15)
C19 C24 C26 109.70(14)
C25 C24 C26 108.99(16)
C19 C24 H24 108.3
C25 C24 H24 108.3
C26 C24 H24 108.3
C24 C25 H25A 109.5
C24 C25 H25B 109.5
H25A C25 H25B 109.5
C24 C25 H25C 109.5
H25A C25 H25C 109.5
H25B C25 H25C 109.5
C24 C26 H26A 109.5
C24 C26 H26B 109.5
H26A C26 H26B 109.5
C24 C26 H26C 109.5
H26A C26 H26C 109.5
H26B C26 H26C 109.5
C23 C27 C28 113.57(13)
C23 C27 C29 110.76(13)
C28 C27 C29 109.03(13)
C23 C27 H27 107.8
C28 C27 H27 107.8
C29 C27 H27 107.8
C27 C28 H28A 109.5
C27 C28 H28B 109.5
H28A C28 H28B 109.5
C27 C28 H28C 109.5
H28A C28 H28C 109.5
H28B C28 H28C 109.5
C27 C29 H29A 109.5
C27 C29 H29B 109.5
H29A C29 H29B 109.5
C27 C29 H29C 109.5
H29A C29 H29C 109.5
H29B C29 H29C 109.5
C31 C30 C35 122.81(14)
C31 C30 N2 119.88(13)
C35 C30 N2 117.00(13)
C32 C31 C30 117.26(15)
C32 C31 C36 120.84(14)
C30 C31 C36 121.77(14)
C33 C32 C31 121.26(15)
C33 C32 H32 119.4
C31 C32 H32 119.4
C32 C33 C34 120.04(15)
C32 C33 H33 120.0
C34 C33 H33 120.0
C33 C34 C35 121.31(16)
C33 C34 H34 119.3
C35 C34 H34 119.3
C34 C35 C30 117.17(14)
C34 C35 C39 119.65(14)
C30 C35 C39 123.02(14)
C31 C36 C37 113.06(15)
C31 C36 C38 110.01(14)
C37 C36 C38 109.16(14)
C31 C36 H36 108.2
C37 C36 H36 108.2
C38 C36 H36 108.2
C36 C37 H37A 109.5
C36 C37 H37B 109.5
H37A C37 H37B 109.5
C36 C37 H37C 109.5
H37A C37 H37C 109.5
H37B C37 H37C 109.5
C36 C38 H38A 109.5
C36 C38 H38B 109.5
H38A C38 H38B 109.5
C36 C38 H38C 109.5
H38A C38 H38C 109.5
H38B C38 H38C 109.5
C35 C39 C40 113.00(15)
C35 C39 C41 110.01(14)
C40 C39 C41 110.25(14)
C35 C39 H39 107.8
C40 C39 H39 107.8
C41 C39 H39 107.8
C39 C40 H40A 109.5
C39 C40 H40B 109.5
H40A C40 H40B 109.5
C39 C40 H40C 109.5
H40A C40 H40C 109.5
H40B C40 H40C 109.5
C39 C41 H41A 109.5
C39 C41 H41B 109.5
H41A C41 H41B 109.5
C39 C41 H41C 109.5
H41A C41 H41C 109.5
H41B C41 H41C 109.5
F1 P F5 91.01(10)
F1 P F2 179.53(8)
F5 P F2 89.05(9)
F1 P F3 90.25(7)
F5 P F3 91.03(7)
F2 P F3 89.29(7)
F1 P F6 90.60(9)
F5 P F6 178.38(9)
F2 P F6 89.33(8)
F3 P F6 88.94(7)
F1 P F4 89.86(7)
F5 P F4 89.22(7)
F2 P F4 90.60(7)
F3 P F4 179.72(8)
F6 P F4 90.80(6)
Cl1 C42 Cl2 111.27(17)
Cl1 C42 H42A 109.4
Cl2 C42 H42A 109.4
Cl1 C42 H42B 109.4
Cl2 C42 H42B 109.4
H42A C42 H42B 108.0
Cl1' C42' Cl2' 116.8(16)

loop_
_geom_bond_atom_site_label_1
_geom_bond_atom_site_label_2
_geom_bond_distance
Ru C13 1.9419(15)
Ru C7 1.9453(15)
Ru C15 2.0996(13)
Ru C3 2.2486(15)
Ru C4 2.2789(15)
Ru C2 2.2891(15)
Ru C1 2.3149(15)
Ru C5 2.3317(15)
N1 C15 1.3696(17)
N1 C16 1.3912(18)
N1 C18 1.4479(17)
N2 C15 1.3703(17)
N2 C17 1.3924(18)
N2 C30 1.4466(18)
C1 C5 1.415(2)
C1 C2 1.416(2)
C1 H1 0.9500
C2 C3 1.418(3)
C2 H2 0.9500
C3 C4 1.413(3)
C3 H3 0.9500
C4 C5 1.419(2)
C4 H4 0.9500
C5 H5 0.9500
C6 C7 1.499(2)
C6 H6A 0.9800
C6 H6B 0.9800
C6 H6C 0.9800
C7 C8 1.437(2)
C8 C12 1.358(2)
C8 C9 1.508(2)
C9 C10 1.543(3)
C9 H9A 0.9900
C9 H9B 0.9900
C10 C11 1.542(3)
C10 H10A 0.9900
C10 H10B 0.9900
C11 C12 1.507(2)
C11 H11A 0.9900
C11 H11B 0.9900
C12 C13 1.435(2)
C13 C14 1.496(2)
C14 H14A 0.9800
C14 H14B 0.9800
C14 H14C 0.9800
C16 C17 1.342(2)
C16 H16 0.9500
C17 H17 0.9500
C18 C19 1.4021(19)
C18 C23 1.406(2)
C19 C20 1.400(2)
C19 C24 1.517(2)
C20 C21 1.381(2)
C20 H20 0.9500
C21 C22 1.382(2)
C21 H21 0.9500
C22 C23 1.395(2)
C22 H22 0.9500
C23 C27 1.520(2)
C24 C25 1.533(3)
C24 C26 1.535(2)
C24 H24 1.0000
C25 H25A 0.9800
C25 H25B 0.9800
C25 H25C 0.9800
C26 H26A 0.9800
C26 H26B 0.9800
C26 H26C 0.9800
C27 C28 1.532(2)
C27 C29 1.534(2)
C27 H27 1.0000
C28 H28A 0.9800
C28 H28B 0.9800
C28 H28C 0.9800
C29 H29A 0.9800
C29 H29B 0.9800
C29 H29C 0.9800
C30 C31 1.401(2)
C30 C35 1.404(2)
C31 C32 1.397(2)
C31 C36 1.516(2)
C32 C33 1.385(3)
C32 H32 0.9500
C33 C34 1.385(2)
C33 H33 0.9500
C34 C35 1.396(2)
C34 H34 0.9500
C35 C39 1.520(2)
C36 C37 1.536(2)
C36 C38 1.537(3)
C36 H36 1.0000
C37 H37A 0.9800
C37 H37B 0.9800
C37 H37C 0.9800
C38 H38A 0.9800
C38 H38B 0.9800
C38 H38C 0.9800
C39 C40 1.525(3)
C39 C41 1.536(2)
C39 H39 1.0000
C40 H40A 0.9800
C40 H40B 0.9800
C40 H40C 0.9800
C41 H41A 0.9800
C41 H41B 0.9800
C41 H41C 0.9800
P F1 1.5839(13)
P F5 1.5905(13)
P F2 1.5983(12)
P F3 1.5990(12)
P F6 1.6000(12)
P F4 1.6035(11)
C42 Cl1 1.742(4)
C42 Cl2 1.798(4)
C42 H42A 0.9900
C42 H42B 0.9900
C42' Cl1' 1.73(2)
C42' Cl2' 1.76(2)

loop_
_geom_torsion_atom_site_label_1
_geom_torsion_atom_site_label_2
_geom_torsion_atom_site_label_3
_geom_torsion_atom_site_label_4
_geom_torsion
C13 Ru C1 C5 6.52(14)
C7 Ru C1 C5 -133.58(10)
C15 Ru C1 C5 116.11(10)
C3 Ru C1 C5 -79.37(11)
C4 Ru C1 C5 -37.07(9)
C2 Ru C1 C5 -117.27(14)
C13 Ru C1 C2 123.78(12)
C7 Ru C1 C2 -16.31(14)
C15 Ru C1 C2 -126.62(10)
C3 Ru C1 C2 37.90(11)
C4 Ru C1 C2 80.19(11)
C5 Ru C1 C2 117.27(14)
C5 C1 C2 C3 1.49(18)
Ru C1 C2 C3 -62.22(11)
C5 C1 C2 Ru 63.71(11)
C13 Ru C2 C1 -105.98(14)
C7 Ru C2 C1 168.05(10)
C15 Ru C2 C1 61.62(11)
C3 Ru C2 C1 -116.26(15)
C4 Ru C2 C1 -78.30(11)
C5 Ru C2 C1 -36.70(10)
C13 Ru C2 C3 10.28(17)
C7 Ru C2 C3 -75.69(11)
C15 Ru C2 C3 177.88(10)
C4 Ru C2 C3 37.96(10)
C1 Ru C2 C3 116.26(15)
C5 Ru C2 C3 79.56(11)
C1 C2 C3 C4 -1.06(18)
Ru C2 C3 C4 -65.15(11)
C1 C2 C3 Ru 64.09(11)
C13 Ru C3 C4 -58.21(12)
C7 Ru C3 C4 -137.86(11)
C15 Ru C3 C4 111.72(14)
C2 Ru C3 C4 115.70(15)
C1 Ru C3 C4 78.43(11)
C5 Ru C3 C4 37.27(10)
C13 Ru C3 C2 -173.90(10)
C7 Ru C3 C2 106.45(11)
C15 Ru C3 C2 -3.98(18)
C4 Ru C3 C2 -115.70(15)
C1 Ru C3 C2 -37.26(10)
C5 Ru C3 C2 -78.43(11)
C2 C3 C4 C5 0.24(18)
Ru C3 C4 C5 -65.15(11)
C2 C3 C4 Ru 65.39(11)
C13 Ru C4 C3 126.93(11)
C7 Ru C4 C3 47.55(12)
C15 Ru C4 C3 -129.73(11)
C2 Ru C4 C3 -38.00(10)
C1 Ru C4 C3 -79.59(11)
C5 Ru C4 C3 -116.29(15)
C13 Ru C4 C5 -116.78(11)
C7 Ru C4 C5 163.84(10)
C15 Ru C4 C5 -13.44(16)
C3 Ru C4 C5 116.29(15)
C2 Ru C4 C5 78.29(11)
C1 Ru C4 C5 36.71(10)
C2 C1 C5 C4 -1.34(18)
Ru C1 C5 C4 61.21(11)
C2 C1 C5 Ru -62.55(11)
C3 C4 C5 C1 0.67(18)
Ru C4 C5 C1 -62.21(11)
C3 C4 C5 Ru 62.89(11)
C13 Ru C5 C1 -175.65(10)
C7 Ru C5 C1 88.64(14)
C15 Ru C5 C1 -71.03(10)
C3 Ru C5 C1 79.40(11)
C4 Ru C5 C1 117.24(14)
C2 Ru C5 C1 37.05(10)
C13 Ru C5 C4 67.11(11)
C7 Ru C5 C4 -28.60(17)
C15 Ru C5 C4 171.73(10)
C3 Ru C5 C4 -37.84(11)
C2 Ru C5 C4 -80.19(11)
C1 Ru C5 C4 -117.24(14)
C13 Ru C7 C8 3.10(11)
C15 Ru C7 C8 -94.04(11)
C3 Ru C7 C8 113.54(12)
C4 Ru C7 C8 87.59(12)
C2 Ru C7 C8 148.66(11)
C1 Ru C7 C8 158.22(10)
C5 Ru C7 C8 105.54(14)
C13 Ru C7 C6 -161.34(14)
C15 Ru C7 C6 101.53(13)
C3 Ru C7 C6 -50.90(14)
C4 Ru C7 C6 -76.85(14)
C2 Ru C7 C6 -15.78(14)
C1 Ru C7 C6 -6.22(17)
C5 Ru C7 C6 -58.90(19)
C6 C7 C8 C12 163.42(14)
Ru C7 C8 C12 -2.21(18)
C6 C7 C8 C9 -4.8(3)
Ru C7 C8 C9 -170.45(16)
C12 C8 C9 C10 16.29(19)
C7 C8 C9 C10 -175.29(17)
C8 C9 C10 C11 -25.26(19)
C9 C10 C11 C12 25.0(2)
C7 C8 C12 C13 -0.6(2)
C9 C8 C12 C13 170.32(14)
C7 C8 C12 C11 -171.39(14)
C9 C8 C12 C11 -0.4(2)
C10 C11 C12 C8 -15.6(2)
C10 C11 C12 C13 176.00(18)
C8 C12 C13 C14 -164.42(14)
C11 C12 C13 C14 3.7(3)
C8 C12 C13 Ru 3.23(18)
C11 C12 C13 Ru 171.36(15)
C7 Ru C13 C12 -3.43(11)
C15 Ru C13 C12 96.58(11)
C3 Ru C13 C12 -88.34(12)
C4 Ru C13 C12 -118.61(12)
C2 Ru C13 C12 -94.81(15)
C1 Ru C13 C12 -155.14(10)
C5 Ru C13 C12 -151.24(11)
C7 Ru C13 C14 163.15(14)
C15 Ru C13 C14 -96.84(13)
C3 Ru C13 C14 78.24(14)
C4 Ru C13 C14 47.98(13)
C2 Ru C13 C14 71.78(18)
C1 Ru C13 C14 11.44(18)
C5 Ru C13 C14 15.34(14)
C16 N1 C15 N2 0.72(15)
C18 N1 C15 N2 -168.31(13)
C16 N1 C15 Ru -164.27(10)
C18 N1 C15 Ru 26.70(19)
C17 N2 C15 N1 -0.67(15)
C30 N2 C15 N1 166.05(13)
C17 N2 C15 Ru 163.80(11)
C30 N2 C15 Ru -29.5(2)
C13 Ru C15 N1 -147.95(12)
C7 Ru C15 N1 -65.65(12)
C3 Ru C15 N1 41.63(19)
C4 Ru C15 N1 111.82(13)
C2 Ru C15 N1 39.03(13)
C1 Ru C15 N1 70.14(12)
C5 Ru C15 N1 103.56(12)
C13 Ru C15 N2 50.77(13)
C7 Ru C15 N2 133.07(12)
C3 Ru C15 N2 -119.65(15)
C4 Ru C15 N2 -49.45(17)
C2 Ru C15 N2 -122.24(12)
C1 Ru C15 N2 -91.13(13)
C5 Ru C15 N2 -57.72(13)
C15 N1 C16 C17 -0.51(17)
C18 N1 C16 C17 169.34(13)
N1 C16 C17 N2 0.07(17)
C15 N2 C17 C16 0.39(17)
C30 N2 C17 C16 -167.52(13)
C15 N1 C18 C19 -111.02(16)
C16 N1 C18 C19 80.88(17)
C15 N1 C18 C23 75.42(18)
C16 N1 C18 C23 -92.68(16)
C23 C18 C19 C20 -2.0(2)
N1 C18 C19 C20 -175.30(13)
C23 C18 C19 C24 172.91(14)
N1 C18 C19 C24 -0.3(2)
C18 C19 C20 C21 1.5(2)
C24 C19 C20 C21 -173.63(15)
C19 C20 C21 C22 -0.4(2)
C20 C21 C22 C23 -0.3(2)
C21 C22 C23 C18 -0.1(2)
C21 C22 C23 C27 176.80(15)
C19 C18 C23 C22 1.4(2)
N1 C18 C23 C22 174.74(13)
C19 C18 C23 C27 -175.50(14)
N1 C18 C23 C27 -2.1(2)
C20 C19 C24 C25 -50.5(2)
C18 C19 C24 C25 134.64(16)
C20 C19 C24 C26 71.4(2)
C18 C19 C24 C26 -103.51(19)
C22 C23 C27 C28 28.7(2)
C18 C23 C27 C28 -154.49(14)
C22 C23 C27 C29 -94.36(17)
C18 C23 C27 C29 82.43(17)
C15 N2 C30 C31 101.39(17)
C17 N2 C30 C31 -92.92(17)
C15 N2 C30 C35 -84.85(18)
C17 N2 C30 C35 80.84(17)
C35 C30 C31 C32 3.7(2)
N2 C30 C31 C32 177.10(13)
C35 C30 C31 C36 -172.19(14)
N2 C30 C31 C36 1.2(2)
C30 C31 C32 C33 -0.3(2)
C36 C31 C32 C33 175.65(16)
C31 C32 C33 C34 -1.8(3)
C32 C33 C34 C35 0.7(3)
C33 C34 C35 C30 2.5(2)
C33 C34 C35 C39 -172.98(16)
C31 C30 C35 C34 -4.8(2)
N2 C30 C35 C34 -178.36(14)
C31 C30 C35 C39 170.53(15)
N2 C30 C35 C39 -3.0(2)
C32 C31 C36 C37 34.4(2)
C30 C31 C36 C37 -149.83(15)
C32 C31 C36 C38 -87.93(19)
C30 C31 C36 C38 87.84(18)
C34 C35 C39 C40 -54.9(2)
C30 C35 C39 C40 129.88(16)
C34 C35 C39 C41 68.8(2)
C30 C35 C39 C41 -106.43(18)
